data_7006704
loop_
_publ_author_name
'Benisvy, Laurent'
'Bill, Eckhard'
'Blake, Alexander J.'
'Collison, David'
'Davies, E. Stephen'
'Garner, C. David'
'McArdle, Graeme'
'McInnes, Eric J. L.'
'McMaster, Jonathan'
'Ross, Stephanie H. K.'
'Wilson, Claire'

_publ_section_title
;
 Phenoxyl radicals: H-bonded and coordinated to Cu(II) and Zn(II).
;
_journal_issue 1
_journal_name_full 'Dalton transactions (Cambridge, England : 2003)'
_journal_page_first 258
_journal_page_last 267
_journal_paper_doi 10.1039/b513221p
_journal_year 2006
_chemical_formula_moiety 'Cu C42 H50 O2 N4, 4(C2 H3 N)'
_chemical_formula_sum 'C50 H62 Cu N8 O2'
_chemical_formula_weight 870.62
_chemical_name_common (Cu(BzL)2).4CH3CN
_chemical_name_systematic
;
?
;
_space_group_IT_number 2
_symmetry_cell_setting triclinic
_symmetry_space_group_name_Hall '-P 1'
_symmetry_space_group_name_H-M 'P -1'
_atom_sites_solution_hydrogens 'Geometrically calculated; except delta-F synthesis for MeCN'
_atom_sites_solution_primary direct
_atom_sites_solution_secondary difmap
_audit_creation_method SHELXL-97
_cell_angle_alpha 94.968(2)
_cell_angle_beta 93.835(2)
_cell_angle_gamma 112.255(3)
_cell_formula_units_Z 2
_cell_length_a 10.0084(3)
_cell_length_b 13.0262(4)
_cell_length_c 20.3503(8)
_cell_measurement_reflns_used 27714
_cell_measurement_temperature 120(2)
_cell_measurement_theta_max 26.37
_cell_measurement_theta_min 2.91
_cell_volume 2431.90(15)
_computing_cell_refinement 'DENZO and COLLECT'
_computing_data_collection 'COLLECT (Hooft, 1998); DENZO (Otwinowski & Minor, 1997)'
_computing_data_reduction 'DENZO and COLLECT'
_computing_publication_material 'SHELXL-97; PLATON (Spek, 2001)'
_computing_structure_refinement 'SHELXL-97 (Sheldrick, 1997)'
_computing_structure_solution 'SHELXS-97 (Sheldrick, 1990)'
_diffrn_ambient_temperature 120(2)
_diffrn_measured_fraction_theta_full 0.988
_diffrn_measured_fraction_theta_max 0.988
_diffrn_measurement_device_type 'Nonius kappaCCD area detector'
_diffrn_measurement_method '\f and \w'
_diffrn_radiation_monochromator graphite
_diffrn_radiation_source 'Nonius FR591 rotating anode'
_diffrn_radiation_type MoK\a
_diffrn_radiation_wavelength 0.71073
_diffrn_reflns_av_R_equivalents 0.105
_diffrn_reflns_av_sigmaI/netI 0.115
_diffrn_reflns_limit_h_max 12
_diffrn_reflns_limit_h_min -12
_diffrn_reflns_limit_k_max 16
_diffrn_reflns_limit_k_min -16
_diffrn_reflns_limit_l_max 25
_diffrn_reflns_limit_l_min -25
_diffrn_reflns_number 39596
_diffrn_reflns_theta_full 26.42
_diffrn_reflns_theta_max 26.42
_diffrn_reflns_theta_min 2.97
_diffrn_standards_decay_% 0
_exptl_absorpt_coefficient_mu 0.495
_exptl_absorpt_correction_T_max 0.987
_exptl_absorpt_correction_T_min 0.958
_exptl_absorpt_correction_type multi-scan
_exptl_absorpt_process_details 'SORTAV (Blessing, 1995)'
_exptl_crystal_colour 'light brown'
_exptl_crystal_density_diffrn 1.189
_exptl_crystal_density_method 'not measured'
_exptl_crystal_description plate
_exptl_crystal_F_000 926
_exptl_crystal_size_max 0.08
_exptl_crystal_size_mid 0.05
_exptl_crystal_size_min 0.02
_refine_diff_density_max 0.66
_refine_diff_density_min -0.57
_refine_diff_density_rms 0.08
_refine_ls_extinction_method none
_refine_ls_goodness_of_fit_ref 1.015
_refine_ls_hydrogen_treatment 'Riding model; MeCN rigid rotating group'
_refine_ls_matrix_type full
_refine_ls_number_parameters 524
_refine_ls_number_reflns 9891
_refine_ls_number_restraints 18
_refine_ls_restrained_S_all 1.015
_refine_ls_R_factor_all 0.124
_refine_ls_R_factor_gt 0.0636
_refine_ls_shift/su_max 0.009
_refine_ls_shift/su_mean 0.000
_refine_ls_structure_factor_coef Fsqd
_refine_ls_weighting_details 'calc w=1/[\s^2^(Fo^2^)+(0.086P)^2^+0.393P] where P=(Fo^2^+2Fc^2^)/3'
_refine_ls_weighting_scheme calc
_refine_ls_wR_factor_gt 0.148
_refine_ls_wR_factor_ref 0.176
_reflns_number_gt 5967
_reflns_number_total 9891
_reflns_threshold_expression >2\s(I)
_cod_data_source_file b513221p.txt
_cod_data_source_block CUBIMO
_cod_depositor_comments
;
The following automatic conversions were performed:
'_symmetry_cell_setting' value 'Triclinic' changed to 'triclinic'
according to '/home/saulius/struct/CIF-dictionaries/cif_core.dic'
dictionary named 'cif_core.dic' version 2.4.1 from 2010-06-29.

Automatic conversion script
Id: cif_fix_enum 1527 2010-12-29 10:47:43Z saulius 
;
_cod_original_cell_volume 2431.9(2)
_cod_database_code 7006704

loop_
_symmetry_equiv_pos_as_xyz
'x, y, z'
'-x, -y, -z'

loop_
_atom_site_label
_atom_site_type_symbol
_atom_site_fract_x
_atom_site_fract_y
_atom_site_fract_z
_atom_site_U_iso_or_equiv
_atom_site_adp_type
_atom_site_occupancy
_atom_site_symmetry_multiplicity
_atom_site_calc_flag
_atom_site_refinement_flags
_atom_site_disorder_assembly
_atom_site_disorder_group
Cu1 Cu 0.47890(4) 0.47219(4) 0.29997(2) 0.02793(15) Uani 1 1 d . . .
C1 C 0.3425(4) 0.4483(3) 0.16582(17) 0.0281(8) Uani 1 1 d . . .
O1 O 0.4144(3) 0.3211(2) 0.25845(12) 0.0302(6) Uani 1 1 d . . .
N2 N 0.2674(3) 0.4897(2) 0.12457(15) 0.0295(7) Uani 1 1 d . . .
H2A H 0.2350 0.4638 0.0827 0.035 Uiso 1 1 calc R . .
C3 C 0.2509(4) 0.5792(3) 0.15958(18) 0.0287(8) Uani 1 1 d . . .
C4 C 0.3206(3) 0.5916(3) 0.22293(17) 0.0267(8) Uani 1 1 d . . .
N5 N 0.3770(3) 0.5082(2) 0.22623(14) 0.0278(7) Uani 1 1 d . . .
C6 C 0.3270(4) 0.6764(3) 0.27031(19) 0.0319(9) Uani 1 1 d . . .
H6A H 0.3758 0.6860 0.3134 0.038 Uiso 1 1 calc R . .
C7 C 0.2601(4) 0.7466(3) 0.2528(2) 0.0360(9) Uani 1 1 d . . .
H7A H 0.2630 0.8055 0.2846 0.043 Uiso 1 1 calc R . .
C8 C 0.1880(4) 0.7330(3) 0.1894(2) 0.0371(9) Uani 1 1 d . . .
H8A H 0.1424 0.7826 0.1791 0.045 Uiso 1 1 calc R . .
C9 C 0.1816(4) 0.6491(3) 0.14151(19) 0.0339(9) Uani 1 1 d . . .
H9A H 0.1326 0.6394 0.0984 0.041 Uiso 1 1 calc R . .
C10 C 0.3838(4) 0.3559(3) 0.14583(17) 0.0276(8) Uani 1 1 d . . .
C11 C 0.4189(4) 0.2961(3) 0.19436(18) 0.0284(8) Uani 1 1 d . . .
C12 C 0.4578(4) 0.2049(3) 0.17242(18) 0.0306(8) Uani 1 1 d . . .
C13 C 0.4617(4) 0.1820(3) 0.10531(19) 0.0337(9) Uani 1 1 d . . .
H13A H 0.4882 0.1216 0.0911 0.040 Uiso 1 1 calc R . .
C14 C 0.4292(4) 0.2418(3) 0.05618(19) 0.0333(9) Uani 1 1 d . . .
C15 C 0.3891(4) 0.3277(3) 0.07803(18) 0.0314(8) Uani 1 1 d . . .
H15A H 0.3643 0.3690 0.0465 0.038 Uiso 1 1 calc R . .
C16 C 0.4963(4) 0.1355(3) 0.22196(19) 0.0361(9) Uani 1 1 d . . .
C17 C 0.6236(4) 0.2113(4) 0.2737(2) 0.0458(11) Uani 1 1 d . . .
H17A H 0.6467 0.1656 0.3049 0.069 Uiso 1 1 calc R . .
H17B H 0.5957 0.2671 0.2980 0.069 Uiso 1 1 calc R . .
H17C H 0.7090 0.2492 0.2510 0.069 Uiso 1 1 calc R . .
C18 C 0.3628(4) 0.0742(3) 0.2570(2) 0.0429(10) Uani 1 1 d . . .
H18A H 0.2828 0.0264 0.2239 0.064 Uiso 1 1 calc R . .
H18B H 0.3338 0.1289 0.2818 0.064 Uiso 1 1 calc R . .
H18C H 0.3865 0.0281 0.2876 0.064 Uiso 1 1 calc R . .
C19 C 0.5428(5) 0.0465(4) 0.1885(2) 0.0493(11) Uani 1 1 d . . .
H19A H 0.4645 -0.0033 0.1552 0.074 Uiso 1 1 calc R . .
H19B H 0.5631 0.0030 0.2219 0.074 Uiso 1 1 calc R . .
H19C H 0.6304 0.0827 0.1668 0.074 Uiso 1 1 calc R . .
C20 C 0.4429(4) 0.2106(3) -0.01713(19) 0.0381(9) Uani 1 1 d . . .
C21 C 0.4227(5) 0.2927(4) -0.0611(2) 0.0497(11) Uani 1 1 d . . .
H21A H 0.4961 0.3676 -0.0462 0.075 Uiso 1 1 calc R . .
H21B H 0.3256 0.2934 -0.0586 0.075 Uiso 1 1 calc R . .
H21C H 0.4332 0.2702 -0.1071 0.075 Uiso 1 1 calc R . .
C22 C 0.3268(5) 0.0929(4) -0.0410(2) 0.0551(12) Uani 1 1 d . . .
H22A H 0.3345 0.0722 -0.0877 0.083 Uiso 1 1 calc R . .
H22B H 0.2300 0.0931 -0.0366 0.083 Uiso 1 1 calc R . .
H22C H 0.3423 0.0388 -0.0140 0.083 Uiso 1 1 calc R . .
C23 C 0.5933(4) 0.2073(4) -0.0236(2) 0.0473(11) Uani 1 1 d . . .
H23A H 0.6686 0.2815 -0.0086 0.071 Uiso 1 1 calc R . .
H23B H 0.6008 0.1855 -0.0701 0.071 Uiso 1 1 calc R . .
H23C H 0.6065 0.1529 0.0038 0.071 Uiso 1 1 calc R . .
O1A O 0.6109(2) 0.6229(2) 0.32162(12) 0.0307(6) Uani 1 1 d . . .
C1A C 0.6364(4) 0.5015(3) 0.42982(17) 0.0263(8) Uani 1 1 d . . .
N2A N 0.6350(3) 0.4576(2) 0.48803(14) 0.0276(7) Uani 1 1 d . . .
H2AA H 0.6991 0.4877 0.5231 0.033 Uiso 1 1 calc R . .
C3A C 0.5159(4) 0.3576(3) 0.48295(18) 0.0279(8) Uani 1 1 d . . .
C4A C 0.4450(4) 0.3440(3) 0.41942(17) 0.0263(8) Uani 1 1 d . . .
N5A N 0.5227(3) 0.4355(2) 0.38670(14) 0.0265(7) Uani 1 1 d . . .
C6A C 0.3177(4) 0.2516(3) 0.39837(19) 0.0331(9) Uani 1 1 d . . .
H6AA H 0.2669 0.2426 0.3558 0.040 Uiso 1 1 calc R . .
C7A C 0.2677(4) 0.1728(3) 0.44236(19) 0.0350(9) Uani 1 1 d . . .
H7AA H 0.1829 0.1074 0.4289 0.042 Uiso 1 1 calc R . .
C8A C 0.3399(4) 0.1879(3) 0.5060(2) 0.0373(9) Uani 1 1 d . . .
H8AA H 0.3020 0.1328 0.5349 0.045 Uiso 1 1 calc R . .
C9A C 0.4642(4) 0.2805(3) 0.52777(19) 0.0326(9) Uani 1 1 d . . .
H9AA H 0.5123 0.2912 0.5712 0.039 Uiso 1 1 calc R . .
C10A C 0.7522(4) 0.6036(3) 0.41661(17) 0.0267(8) Uani 1 1 d . . .
C11A C 0.7333(4) 0.6597(3) 0.36229(17) 0.0278(8) Uani 1 1 d . . .
C12A C 0.8508(4) 0.7594(3) 0.35199(19) 0.0305(8) Uani 1 1 d . . .
C13A C 0.9747(4) 0.7979(3) 0.39662(18) 0.0298(8) Uani 1 1 d . . .
H13B H 1.0510 0.8659 0.3904 0.036 Uiso 1 1 calc R . .
C14A C 0.9948(4) 0.7427(3) 0.45063(18) 0.0301(8) Uani 1 1 d . . .
C15A C 0.8817(4) 0.6455(3) 0.45950(18) 0.0300(8) Uani 1 1 d . . .
H15B H 0.8916 0.6060 0.4954 0.036 Uiso 1 1 calc R . .
C16A C 0.8406(4) 0.8201(3) 0.29172(19) 0.0331(9) Uani 1 1 d . . .
C17A C 0.9831(4) 0.9203(4) 0.2874(2) 0.0457(11) Uani 1 1 d . . .
H17D H 1.0056 0.9734 0.3276 0.069 Uiso 1 1 calc R . .
H17E H 0.9723 0.9571 0.2486 0.069 Uiso 1 1 calc R . .
H17F H 1.0622 0.8939 0.2832 0.069 Uiso 1 1 calc R . .
C18A C 0.8124(4) 0.7406(3) 0.2272(2) 0.0426(10) Uani 1 1 d . . .
H18D H 0.7222 0.6752 0.2277 0.064 Uiso 1 1 calc R . .
H18E H 0.8935 0.7163 0.2237 0.064 Uiso 1 1 calc R . .
H18F H 0.8036 0.7795 0.1891 0.064 Uiso 1 1 calc R . .
C19A C 0.7198(4) 0.8650(4) 0.2957(2) 0.0461(11) Uani 1 1 d . . .
H19D H 0.6272 0.8031 0.2985 0.069 Uiso 1 1 calc R . .
H19E H 0.7122 0.9008 0.2559 0.069 Uiso 1 1 calc R . .
H19F H 0.7426 0.9198 0.3351 0.069 Uiso 1 1 calc R . .
C20A C 1.1367(4) 0.7927(3) 0.49860(19) 0.0354(9) Uani 1 1 d . . .
C21A C 1.1285(5) 0.8843(4) 0.5478(2) 0.0547(13) Uani 1 1 d . . .
H21D H 1.2180 0.9163 0.5784 0.082 Uiso 1 1 calc R . .
H21E H 1.0453 0.8528 0.5731 0.082 Uiso 1 1 calc R . .
H21F H 1.1168 0.9430 0.5238 0.082 Uiso 1 1 calc R . .
C22A C 1.2689(4) 0.8447(5) 0.4600(2) 0.0608(14) Uani 1 1 d . . .
H22D H 1.3577 0.8759 0.4910 0.091 Uiso 1 1 calc R . .
H22E H 1.2577 0.9042 0.4367 0.091 Uiso 1 1 calc R . .
H22F H 1.2755 0.7869 0.4276 0.091 Uiso 1 1 calc R . .
C23A C 1.1601(4) 0.7042(4) 0.5361(2) 0.0469(11) Uani 1 1 d . . .
H23D H 1.2504 0.7383 0.5660 0.070 Uiso 1 1 calc R . .
H23E H 1.1665 0.6455 0.5045 0.070 Uiso 1 1 calc R . .
H23F H 1.0784 0.6717 0.5621 0.070 Uiso 1 1 calc R . .
N1S N 0.1732(4) 0.4839(3) 0.38444(19) 0.0561(10) Uani 1 1 d D . .
C1S C 0.0862(4) 0.4963(3) 0.3514(2) 0.0422(10) Uani 1 1 d D . .
C2S C -0.0263(4) 0.5126(4) 0.3095(2) 0.0477(11) Uani 1 1 d D . .
H2S1 H -0.1193 0.4500 0.3103 0.072 Uiso 1 1 calc R . .
H2S2 H -0.0006 0.5160 0.2639 0.072 Uiso 1 1 calc R . .
H2S3 H -0.0346 0.5825 0.3261 0.072 Uiso 1 1 calc R . .
N2S N -0.0455(6) 0.3125(5) 0.1582(3) 0.1113(19) Uiso 1 1 d D . .
C3S C -0.0030(6) 0.2598(5) 0.1871(3) 0.0812(17) Uiso 1 1 d D . .
C4S C 0.0514(8) 0.1920(6) 0.2243(4) 0.112(2) Uiso 1 1 d D . .
H4S1 H -0.0102 0.1649 0.2596 0.168 Uiso 1 1 calc R . .
H4S2 H 0.1511 0.2367 0.2439 0.168 Uiso 1 1 calc R . .
H4S3 H 0.0502 0.1282 0.1946 0.168 Uiso 1 1 calc R . .
N3S N 0.1816(4) 0.4553(3) -0.02023(19) 0.0576(10) Uani 1 1 d D . .
C5S C 0.2024(4) 0.4888(3) -0.0699(2) 0.0429(10) Uani 1 1 d D . .
C6S C 0.2308(5) 0.5317(4) -0.1334(2) 0.0499(11) Uani 1 1 d D . .
H6S1 H 0.2425 0.4751 -0.1649 0.075 Uiso 1 1 calc R . .
H6S2 H 0.3200 0.5994 -0.1275 0.075 Uiso 1 1 calc R . .
H6S3 H 0.1493 0.5493 -0.1507 0.075 Uiso 1 1 calc R . .
N4S N -0.0636(8) 0.0411(6) -0.1009(4) 0.138(2) Uiso 1 1 d D . .
C7S C -0.0490(8) 0.1048(6) -0.0557(4) 0.106(2) Uiso 1 1 d D . .
C8S C -0.0220(8) 0.1732(6) 0.0079(4) 0.116(2) Uiso 1 1 d D . .
H8S1 H -0.1009 0.1385 0.0349 0.174 Uiso 1 1 calc R . .
H8S2 H -0.0171 0.2479 0.0007 0.174 Uiso 1 1 calc R . .
H8S3 H 0.0703 0.1792 0.0310 0.174 Uiso 1 1 calc R . .

loop_
_atom_site_aniso_label
_atom_site_aniso_U_11
_atom_site_aniso_U_22
_atom_site_aniso_U_33
_atom_site_aniso_U_23
_atom_site_aniso_U_13
_atom_site_aniso_U_12
Cu1 0.0333(3) 0.0275(3) 0.0233(3) 0.00207(18) -0.00067(17) 0.01296(19)
C1 0.0290(19) 0.032(2) 0.021(2) 0.0053(16) -0.0005(14) 0.0099(15)
O1 0.0439(14) 0.0255(14) 0.0212(14) 0.0014(11) 0.0003(11) 0.0141(11)
N2 0.0342(16) 0.0325(18) 0.0211(16) 0.0021(14) -0.0028(12) 0.0132(14)
C3 0.0297(19) 0.031(2) 0.026(2) 0.0039(16) 0.0033(15) 0.0115(16)
C4 0.0261(18) 0.030(2) 0.027(2) 0.0056(16) 0.0034(15) 0.0134(15)
N5 0.0341(16) 0.0278(17) 0.0233(17) 0.0018(13) -0.0007(12) 0.0148(13)
C6 0.036(2) 0.035(2) 0.027(2) 0.0040(17) 0.0031(16) 0.0156(17)
C7 0.041(2) 0.032(2) 0.039(2) 0.0057(18) 0.0110(18) 0.0173(17)
C8 0.039(2) 0.036(2) 0.045(3) 0.012(2) 0.0074(18) 0.0224(18)
C9 0.033(2) 0.037(2) 0.034(2) 0.0117(19) 0.0027(16) 0.0140(17)
C10 0.0319(19) 0.026(2) 0.024(2) 0.0015(16) 0.0014(15) 0.0107(15)
C11 0.0291(19) 0.027(2) 0.026(2) 0.0003(16) 0.0016(15) 0.0086(15)
C12 0.036(2) 0.029(2) 0.028(2) 0.0031(17) 0.0064(16) 0.0134(16)
C13 0.036(2) 0.031(2) 0.035(2) 0.0014(18) 0.0059(16) 0.0136(17)
C14 0.036(2) 0.032(2) 0.028(2) 0.0000(17) 0.0041(16) 0.0100(17)
C15 0.036(2) 0.029(2) 0.028(2) 0.0039(17) -0.0013(16) 0.0117(16)
C16 0.046(2) 0.035(2) 0.032(2) 0.0016(18) 0.0035(17) 0.0207(18)
C17 0.051(3) 0.048(3) 0.044(3) 0.005(2) -0.003(2) 0.027(2)
C18 0.060(3) 0.033(2) 0.039(2) 0.0078(19) 0.012(2) 0.020(2)
C19 0.071(3) 0.052(3) 0.043(3) 0.008(2) 0.009(2) 0.044(2)
C20 0.045(2) 0.037(2) 0.027(2) -0.0026(18) 0.0054(17) 0.0107(18)
C21 0.064(3) 0.056(3) 0.028(2) -0.002(2) 0.004(2) 0.024(2)
C22 0.058(3) 0.050(3) 0.041(3) -0.016(2) 0.007(2) 0.007(2)
C23 0.055(3) 0.051(3) 0.037(3) 0.001(2) 0.015(2) 0.021(2)
O1A 0.0306(13) 0.0295(14) 0.0303(15) 0.0026(11) -0.0046(11) 0.0112(11)
C1A 0.0350(19) 0.025(2) 0.023(2) 0.0003(16) 0.0022(15) 0.0163(16)
N2A 0.0333(16) 0.0259(17) 0.0228(17) 0.0009(13) -0.0044(12) 0.0124(13)
C3A 0.0331(19) 0.024(2) 0.029(2) 0.0012(16) 0.0026(15) 0.0151(16)
C4A 0.0333(19) 0.025(2) 0.024(2) 0.0023(16) 0.0044(15) 0.0152(15)
N5A 0.0296(15) 0.0253(17) 0.0243(17) 0.0009(13) -0.0001(12) 0.0110(13)
C6A 0.034(2) 0.035(2) 0.029(2) 0.0028(17) 0.0018(16) 0.0128(17)
C7A 0.035(2) 0.032(2) 0.034(2) 0.0030(18) 0.0060(17) 0.0083(17)
C8A 0.048(2) 0.032(2) 0.035(2) 0.0080(18) 0.0143(18) 0.0162(18)
C9A 0.039(2) 0.037(2) 0.025(2) 0.0059(17) 0.0045(16) 0.0184(18)
C10A 0.0303(19) 0.026(2) 0.026(2) 0.0016(16) 0.0012(15) 0.0139(15)
C11A 0.0323(19) 0.025(2) 0.025(2) 0.0002(16) 0.0015(15) 0.0115(15)
C12A 0.033(2) 0.027(2) 0.033(2) 0.0027(17) 0.0037(16) 0.0147(16)
C13A 0.0290(19) 0.028(2) 0.030(2) -0.0002(16) 0.0009(15) 0.0099(15)
C14A 0.032(2) 0.031(2) 0.028(2) -0.0021(17) -0.0020(15) 0.0147(16)
C15A 0.035(2) 0.031(2) 0.026(2) 0.0035(17) 0.0021(15) 0.0158(17)
C16A 0.037(2) 0.028(2) 0.031(2) 0.0062(17) 0.0007(16) 0.0085(16)
C17A 0.044(2) 0.043(3) 0.041(3) 0.014(2) -0.0005(19) 0.0057(19)
C18A 0.047(2) 0.043(3) 0.032(2) 0.009(2) 0.0049(18) 0.0112(19)
C19A 0.052(3) 0.036(2) 0.053(3) 0.013(2) -0.001(2) 0.020(2)
C20A 0.030(2) 0.038(2) 0.035(2) 0.0005(18) -0.0045(16) 0.0114(17)
C21A 0.044(2) 0.050(3) 0.061(3) -0.020(2) -0.018(2) 0.018(2)
C22A 0.031(2) 0.088(4) 0.060(3) 0.019(3) 0.000(2) 0.017(2)
C23A 0.042(2) 0.044(3) 0.049(3) 0.001(2) -0.0171(19) 0.0141(19)
N1S 0.056(2) 0.062(3) 0.042(2) 0.015(2) -0.0105(18) 0.013(2)
C1S 0.045(2) 0.040(3) 0.031(2) 0.0035(19) 0.0044(19) 0.0061(19)
C2S 0.047(2) 0.060(3) 0.039(3) 0.005(2) 0.0012(19) 0.025(2)
N3S 0.072(3) 0.066(3) 0.032(2) 0.000(2) -0.0103(19) 0.028(2)
C5S 0.047(2) 0.040(3) 0.036(3) -0.007(2) -0.0137(19) 0.017(2)
C6S 0.053(3) 0.051(3) 0.040(3) 0.003(2) -0.002(2) 0.015(2)

loop_
_atom_type_symbol
_atom_type_description
_atom_type_scat_dispersion_real
_atom_type_scat_dispersion_imag
_atom_type_scat_source
C C 0.0033 0.0016 'International Tables Vol C Tables 4.2.6.8 and 6.1.1.4'
H H 0.0000 0.0000 'International Tables Vol C Tables 4.2.6.8 and 6.1.1.4'
N N 0.0061 0.0033 'International Tables Vol C Tables 4.2.6.8 and 6.1.1.4'
O O 0.0106 0.0060 'International Tables Vol C Tables 4.2.6.8 and 6.1.1.4'
Cu Cu 0.3201 1.2651 'International Tables Vol C Tables 4.2.6.8 and 6.1.1.4'

loop_
_geom_angle_atom_site_label_1
_geom_angle_atom_site_label_2
_geom_angle_atom_site_label_3
_geom_angle
_geom_angle_site_symmetry_1
_geom_angle_site_symmetry_3
_geom_angle_publ_flag
O1A Cu1 O1 155.46(11) . . y
O1A Cu1 N5A 91.86(11) . . y
O1 Cu1 N5A 93.97(11) . . y
O1A Cu1 N5 92.54(11) . . y
O1 Cu1 N5 89.79(11) . . y
N5A Cu1 N5 160.66(12) . . y
N5 C1 N2 110.3(3) . . ?
N5 C1 C10 125.4(3) . . ?
N2 C1 C10 124.2(3) . . ?
C11 O1 Cu1 122.5(2) . . ?
C1 N2 C3 108.5(3) . . ?
N2 C3 C4 106.2(3) . . ?
N2 C3 C9 131.8(3) . . ?
C4 C3 C9 122.0(3) . . ?
C6 C4 C3 120.8(3) . . ?
C6 C4 N5 130.5(3) . . ?
C3 C4 N5 108.7(3) . . ?
C1 N5 C4 106.3(3) . . ?
C1 N5 Cu1 122.8(2) . . ?
C4 N5 Cu1 130.8(2) . . ?
C7 C6 C4 117.7(4) . . ?
C6 C7 C8 121.5(4) . . ?
C9 C8 C7 121.4(4) . . ?
C8 C9 C3 116.6(4) . . ?
C15 C10 C11 121.1(3) . . ?
C15 C10 C1 119.1(3) . . ?
C11 C10 C1 119.9(3) . . ?
O1 C11 C10 122.1(3) . . ?
O1 C11 C12 119.9(3) . . ?
C10 C11 C12 118.0(3) . . ?
C13 C12 C11 118.0(3) . . ?
C13 C12 C16 120.8(3) . . ?
C11 C12 C16 121.2(3) . . ?
C12 C13 C14 124.8(4) . . ?
C15 C14 C13 116.4(3) . . ?
C15 C14 C20 123.7(3) . . ?
C13 C14 C20 119.8(3) . . ?
C14 C15 C10 121.7(3) . . ?
C19 C16 C18 107.0(3) . . ?
C19 C16 C12 112.6(3) . . ?
C18 C16 C12 109.4(3) . . ?
C19 C16 C17 107.1(3) . . ?
C18 C16 C17 110.0(3) . . ?
C12 C16 C17 110.6(3) . . ?
C21 C20 C23 108.8(3) . . ?
C21 C20 C14 112.2(3) . . ?
C23 C20 C14 109.6(3) . . ?
C21 C20 C22 109.1(4) . . ?
C23 C20 C22 108.3(3) . . ?
C14 C20 C22 108.7(3) . . ?
C11A O1A Cu1 126.6(2) . . ?
N5A C1A N2A 110.9(3) . . ?
N5A C1A C10A 126.0(3) . . ?
N2A C1A C10A 123.1(3) . . ?
C1A N2A C3A 108.5(3) . . ?
N2A C3A C9A 131.9(3) . . ?
N2A C3A C4A 105.8(3) . . ?
C9A C3A C4A 122.3(3) . . ?
C6A C4A C3A 120.7(3) . . ?
C6A C4A N5A 130.6(3) . . ?
C3A C4A N5A 108.7(3) . . ?
C1A N5A C4A 106.1(3) . . ?
C1A N5A Cu1 123.9(2) . . ?
C4A N5A Cu1 129.9(2) . . ?
C4A C6A C7A 117.2(3) . . ?
C6A C7A C8A 121.4(4) . . ?
C9A C8A C7A 121.8(4) . . ?
C8A C9A C3A 116.6(4) . . ?
C15A C10A C11A 121.1(3) . . ?
C15A C10A C1A 118.3(3) . . ?
C11A C10A C1A 120.6(3) . . ?
O1A C11A C10A 122.3(3) . . ?
O1A C11A C12A 119.7(3) . . ?
C10A C11A C12A 117.9(3) . . ?
C13A C12A C11A 118.4(3) . . ?
C13A C12A C16A 121.1(3) . . ?
C11A C12A C16A 120.5(3) . . ?
C12A C13A C14A 124.1(3) . . ?
C15A C14A C13A 117.1(3) . . ?
C15A C14A C20A 122.4(3) . . ?
C13A C14A C20A 120.5(3) . . ?
C14A C15A C10A 121.4(3) . . ?
C19A C16A C12A 110.7(3) . . ?
C19A C16A C18A 110.2(3) . . ?
C12A C16A C18A 110.1(3) . . ?
C19A C16A C17A 107.4(3) . . ?
C12A C16A C17A 111.8(3) . . ?
C18A C16A C17A 106.5(3) . . ?
C23A C20A C21A 109.3(4) . . ?
C23A C20A C22A 108.2(3) . . ?
C21A C20A C22A 108.3(4) . . ?
C23A C20A C14A 111.4(3) . . ?
C21A C20A C14A 109.1(3) . . ?
C22A C20A C14A 110.5(3) . . ?
N1S C1S C2S 179.4(5) . . ?
N2S C3S C4S 179.9(11) . . ?
N3S C5S C6S 179.3(5) . . ?
N4S C7S C8S 170.1(9) . . ?

loop_
_geom_bond_atom_site_label_1
_geom_bond_atom_site_label_2
_geom_bond_distance
_geom_bond_site_symmetry_2
_geom_bond_publ_flag
Cu1 O1 1.919(2) . y
Cu1 O1A 1.898(2) . y
Cu1 N5 1.947(3) . y
Cu1 N5A 1.933(3) . y
C1 N5 1.346(4) . ?
C1 N2 1.364(4) . ?
C1 C10 1.449(5) . ?
O1 C11 1.325(4) . ?
N2 C3 1.382(5) . ?
C3 C4 1.390(5) . ?
C3 C9 1.396(5) . ?
C4 C6 1.381(5) . ?
C4 N5 1.406(4) . ?
C6 C7 1.378(5) . ?
C7 C8 1.399(6) . ?
C8 C9 1.379(5) . ?
C10 C15 1.407(5) . ?
C10 C11 1.414(5) . ?
C11 C12 1.429(5) . ?
C12 C13 1.379(5) . ?
C12 C16 1.534(5) . ?
C13 C14 1.412(5) . ?
C14 C15 1.374(5) . ?
C14 C20 1.541(5) . ?
C16 C19 1.530(5) . ?
C16 C18 1.532(5) . ?
C16 C17 1.547(6) . ?
C20 C21 1.514(6) . ?
C20 C23 1.536(6) . ?
C20 C22 1.543(6) . ?
O1A C11A 1.329(4) . ?
C1A N5A 1.341(4) . ?
C1A N2A 1.358(4) . ?
C1A C10A 1.456(5) . ?
N2A C3A 1.382(4) . ?
C3A C9A 1.391(5) . ?
C3A C4A 1.396(5) . ?
C4A C6A 1.390(5) . ?
C4A N5A 1.405(4) . ?
C6A C7A 1.391(5) . ?
C7A C8A 1.400(5) . ?
C8A C9A 1.378(5) . ?
C10A C15A 1.403(5) . ?
C10A C11A 1.417(5) . ?
C11A C12A 1.427(5) . ?
C12A C13A 1.383(5) . ?
C12A C16A 1.534(5) . ?
C13A C14A 1.408(5) . ?
C14A C15A 1.377(5) . ?
C14A C20A 1.549(5) . ?
C16A C19A 1.533(5) . ?
C16A C18A 1.540(5) . ?
C16A C17A 1.540(5) . ?
C20A C23A 1.516(6) . ?
C20A C21A 1.521(6) . ?
C20A C22A 1.543(6) . ?
N1S C1S 1.133(4) . ?
C1S C2S 1.458(5) . ?
N2S C3S 1.120(6) . ?
C3S C4S 1.440(6) . ?
N3S C5S 1.136(5) . ?
C5S C6S 1.456(5) . ?
N4S C7S 1.146(6) . ?
C7S C8S 1.454(7) . ?
